data_4516737
loop_
_publ_author_name
'Chong, Che Chang'
'Rao, Bin'
'Kinjo, Rei'

_publ_section_title
;
 Metal-Free Catalytic Reduction of \a,\b-Unsaturated Esters by
 1,3,2-Diazaphospholene and Subsequent C--C Coupling with Nitriles
;
_journal_issue 9
_journal_name_full 'ACS Catalysis'
_journal_page_first 5814
_journal_paper_doi 10.1021/acscatal.7b01338
_journal_volume 7
_journal_year 2017
_chemical_formula_sum 'C42 H53 B2 N O8'
_chemical_formula_weight 721.47
_space_group_crystal_system orthorhombic
_space_group_IT_number 33
_space_group_name_Hall 'P 2c -2n'
_space_group_name_H-M_alt 'P n a 21'
_atom_sites_solution_hydrogens geom
_cell_angle_alpha 90
_cell_angle_beta 90
_cell_angle_gamma 90
_cell_formula_units_Z 4
_cell_length_a 13.029(5)
_cell_length_b 31.240(11)
_cell_length_c 9.883(2)
_cell_measurement_reflns_used 2656
_cell_measurement_temperature 103.(2)
_cell_measurement_theta_max 21.0733
_cell_measurement_theta_min 2.5038
_cell_volume 4023(2)
_computing_cell_refinement 'SAINT V8.34A (Bruker AXS Inc., 2013)'
_computing_data_collection 'APEX3 (Bruker AXS Inc., 2015)'
_computing_data_reduction 'SAINT V8.34A (Bruker AXS Inc., 2013)'
_computing_molecular_graphics 'XP (Bruker AXS Inc., 2015)'
_computing_publication_material 'APEX3 (Bruker AXS Inc., 2015)'
_computing_structure_refinement 'SHELXL-2014/7 (Sheldrick, 2014)'
_computing_structure_solution 'XT, VERSION 2014/4'
_diffrn_ambient_temperature 103.(2)
_diffrn_detector_area_resol_mean 8.3333
_diffrn_measured_fraction_theta_full 0.988
_diffrn_measured_fraction_theta_max 0.988
_diffrn_measurement_device_type 'CCD area detector'
_diffrn_measurement_method 'phi and omega scans'
_diffrn_radiation_monochromator graphite
_diffrn_radiation_type MoK\a
_diffrn_radiation_wavelength 0.71073
_diffrn_reflns_av_R_equivalents 0.0688
_diffrn_reflns_av_unetI/netI 0.0983
_diffrn_reflns_limit_h_max 17
_diffrn_reflns_limit_h_min -15
_diffrn_reflns_limit_k_max 41
_diffrn_reflns_limit_k_min -41
_diffrn_reflns_limit_l_max 10
_diffrn_reflns_limit_l_min -13
_diffrn_reflns_number 23359
_diffrn_reflns_theta_full 28.43
_diffrn_reflns_theta_max 28.43
_diffrn_reflns_theta_min 2.04
_diffrn_source 'fine-focus sealed tube'
_diffrn_source_type 'Bruker KappaCCD'
_exptl_absorpt_coefficient_mu 0.080
_exptl_absorpt_correction_T_max 0.98
_exptl_absorpt_correction_T_min 0.81
_exptl_absorpt_correction_type multi-scan
_exptl_absorpt_process_details
;
SADABS-2014/5 - Bruker AXS area detector scaling and absorption correction
;
_exptl_crystal_colour colourless
_exptl_crystal_density_diffrn 1.191
_exptl_crystal_density_method 'not measured'
_exptl_crystal_description block
_exptl_crystal_F_000 1544
_exptl_crystal_size_max 0.420
_exptl_crystal_size_mid 0.280
_exptl_crystal_size_min 0.260
_refine_diff_density_max 0.503
_refine_diff_density_min -0.351
_refine_ls_abs_structure_details
;

Flack x determined using 2045 quotients [(I+)-(I-)]/[(I+)+(I-)]
(Parsons, Flack and Wagner, Acta Cryst. B69 (2013) 249-259).
;
_refine_ls_abs_structure_Flack 0.0(8)
_refine_ls_extinction_method none
_refine_ls_goodness_of_fit_ref 1.022
_refine_ls_hydrogen_treatment constr
_refine_ls_matrix_type full
_refine_ls_number_parameters 489
_refine_ls_number_reflns 9442
_refine_ls_number_restraints 1
_refine_ls_restrained_S_all 1.022
_refine_ls_R_factor_all 0.0987
_refine_ls_R_factor_gt 0.0623
_refine_ls_shift/su_max 0.000
_refine_ls_shift/su_mean 0.000
_refine_ls_structure_factor_coef Fsqd
_refine_ls_weighting_details 'w=1/[\s^2^(Fo^2^)+(0.0594P)^2^] where P=(Fo^2^+2Fc^2^)/3'
_refine_ls_weighting_scheme calc
_refine_ls_wR_factor_gt 0.1267
_refine_ls_wR_factor_ref 0.1443
_reflns_number_gt 6543
_reflns_number_total 9442
_reflns_threshold_expression 'I > 2\s(I)'
_cod_data_source_file cs7b01338_si_003.cif
_cod_data_source_block I
_cod_depositor_comments
;
The following automatic conversions were performed:

data item '_exptl_absorpt_correction_type' value 'Multi-Scan' was
changed to 'multi-scan' in accordance with the
/home/saulius/struct/COD-crude-data/automatic-downloads/DataCite-retrospective/ACS/depositions/lib/dictionaries/cif_core.dic
dictionary named 'cif_core.dic' version 2.4.2 last updated on
2011-04-26.

Automatic conversion script
Id: cif_fix_values 6909 2019-04-08 15:41:33Z antanas 
;
_cod_original_cell_volume 4023.(2)
_cod_database_code 4516737

loop_
_space_group_symop_operation_xyz
'x, y, z'
'-x, -y, z+1/2'
'x+1/2, -y+1/2, z'
'-x+1/2, y+1/2, z+1/2'

loop_
_atom_site_type_symbol
_atom_site_label
_atom_site_fract_x
_atom_site_fract_y
_atom_site_fract_z
_atom_site_U_iso_or_equiv
_atom_site_adp_type
_atom_site_calc_flag
_atom_site_refinement_flags_adp
_atom_site_refinement_flags_posn
_atom_site_occupancy
B B1 0.7297(3) 0.28941(14) 0.7352(4) 0.0180(9) Uani d . . 1
B B2 0.6545(3) 0.33224(14) 0.5558(4) 0.0196(9) Uani d . . 1
C C1 0.8952(3) 0.37678(13) 0.2687(4) 0.0213(8) Uani d . . 1
H H1 0.8232 0.3791 0.2817 0.026 Uiso calc U R 1
C C2 0.9375(3) 0.39169(13) 0.1526(4) 0.0216(8) Uani d . . 1
H H2 0.8948 0.4045 0.086 0.026 Uiso calc U R 1
C C3 1.0449(3) 0.38842(12) 0.1291(4) 0.0177(8) Uani d . . 1
C C4 1.0924(3) 0.40361(12) 0.0082(4) 0.0226(9) Uani d . . 1
H H4 1.0514 0.4159 -0.0611 0.027 Uiso calc U R 1
C C5 1.1961(3) 0.40071(13) -0.0090(4) 0.0270(9) Uani d . . 1
H H5 1.2269 0.4116 -0.089 0.032 Uiso calc U R 1
C C6 1.2584(3) 0.38134(14) 0.0926(4) 0.0303(10) Uani d . . 1
H H6 1.3306 0.3794 0.0803 0.036 Uiso calc U R 1
C C7 1.2148(3) 0.36577(13) 0.2062(4) 0.0265(9) Uani d . . 1
H H7 1.2567 0.3523 0.2723 0.032 Uiso calc U R 1
C C8 1.1074(3) 0.36920(12) 0.2291(4) 0.0193(8) Uani d . . 1
C C9 1.0603(3) 0.35438(13) 0.3501(4) 0.0214(8) Uani d . . 1
H H9 1.1019 0.3418 0.4183 0.026 Uiso calc U R 1
C C10 0.9566(3) 0.35775(12) 0.3713(4) 0.0209(8) Uani d . . 1
C C11 0.9078(3) 0.34316(13) 0.5025(4) 0.0226(9) Uani d . . 1
H H11A 0.961 0.3304 0.5616 0.027 Uiso calc U R 1
H H11B 0.8559 0.3208 0.4829 0.027 Uiso calc U R 1
C C12 0.8563(3) 0.38064(12) 0.5765(3) 0.0175(8) Uani d . . 1
H H12 0.8057 0.3935 0.5121 0.021 Uiso calc U R 1
C C13 0.9375(3) 0.41439(13) 0.6031(4) 0.0195(8) Uani d . . 1
C C14 0.9808(4) 0.48734(15) 0.5700(6) 0.0483(14) Uani d . . 1
H H14A 1.0044 0.4889 0.664 0.072 Uiso calc U R 1
H H14B 0.9479 0.5144 0.545 0.072 Uiso calc U R 1
H H14C 1.0395 0.4821 0.5103 0.072 Uiso calc U R 1
C C15 0.7945(3) 0.36669(12) 0.7056(3) 0.0160(7) Uani d . . 1
C C16 0.8661(3) 0.35102(12) 0.8165(3) 0.0199(8) Uani d . . 1
H H16A 0.8255 0.342 0.895 0.03 Uiso calc U R 1
H H16B 0.9124 0.3742 0.8431 0.03 Uiso calc U R 1
H H16C 0.9063 0.3267 0.7829 0.03 Uiso calc U R 1
C C17 0.7228(3) 0.40431(12) 0.7532(3) 0.0174(8) Uani d . . 1
H H17 0.6752 0.4106 0.6765 0.021 Uiso calc U R 1
C C18 0.7746(3) 0.44631(12) 0.7906(4) 0.0208(8) Uani d . . 1
C C19 0.7526(4) 0.52183(14) 0.7808(5) 0.0434(12) Uani d . . 1
H H19A 0.7501 0.5234 0.8798 0.065 Uiso calc U R 1
H H19B 0.7058 0.5431 0.7422 0.065 Uiso calc U R 1
H H19C 0.8227 0.5276 0.7499 0.065 Uiso calc U R 1
C C20 0.6550(3) 0.39252(13) 0.8765(4) 0.0223(8) Uani d . . 1
H H20A 0.63 0.3628 0.8664 0.027 Uiso calc U R 1
H H20B 0.6968 0.394 0.9601 0.027 Uiso calc U R 1
C C21 0.5641(3) 0.42265(13) 0.8891(4) 0.0204(8) Uani d . . 1
C C22 0.5608(3) 0.45533(13) 0.9894(4) 0.0257(9) Uani d . . 1
H H22 0.6143 0.4572 1.0544 0.031 Uiso calc U R 1
C C23 0.4816(3) 0.48409(13) 0.9932(4) 0.0259(9) Uani d . . 1
H H23 0.4807 0.5054 1.0618 0.031 Uiso calc U R 1
C C24 0.4004(3) 0.48289(13) 0.8969(4) 0.0240(9) Uani d . . 1
C C25 0.3185(3) 0.51250(15) 0.8969(4) 0.0336(10) Uani d . . 1
H H25 0.3162 0.5342 0.9641 0.04 Uiso calc U R 1
C C26 0.2423(3) 0.51036(16) 0.8015(4) 0.0375(11) Uani d . . 1
H H26 0.1874 0.5304 0.8032 0.045 Uiso calc U R 1
C C27 0.2454(3) 0.47859(17) 0.7013(4) 0.0412(13) Uani d . . 1
H H27 0.193 0.4775 0.6346 0.049 Uiso calc U R 1
C C28 0.3235(3) 0.44902(16) 0.6989(4) 0.0341(11) Uani d . . 1
H H28 0.3239 0.4274 0.6313 0.041 Uiso calc U R 1
C C29 0.4036(3) 0.45039(13) 0.7962(4) 0.0215(8) Uani d . . 1
C C30 0.4856(3) 0.42067(13) 0.7967(4) 0.0210(8) Uani d . . 1
H H30 0.4863 0.3986 0.7307 0.025 Uiso calc U R 1
C C31 0.7587(4) 0.21806(14) 0.7687(4) 0.0328(10) Uani d . . 1
C C32 0.6765(4) 0.19421(16) 0.6815(5) 0.0505(14) Uani d . . 1
H H32A 0.6152 0.2122 0.673 0.076 Uiso calc U R 1
H H32B 0.6582 0.1672 0.7256 0.076 Uiso calc U R 1
H H32C 0.7046 0.1883 0.5915 0.076 Uiso calc U R 1
C C33 0.8520(4) 0.19071(15) 0.7884(5) 0.0402(12) Uani d . . 1
H H33A 0.8768 0.1807 0.7002 0.06 Uiso calc U R 1
H H33B 0.8344 0.166 0.8449 0.06 Uiso calc U R 1
H H33C 0.9058 0.2075 0.8329 0.06 Uiso calc U R 1
C C34 0.7093(3) 0.23784(14) 0.8967(4) 0.0316(10) Uani d . . 1
C C35 0.7906(4) 0.24511(15) 1.0082(4) 0.0361(11) Uani d . . 1
H H35A 0.8511 0.259 0.9688 0.054 Uiso calc U R 1
H H35B 0.8106 0.2175 1.0472 0.054 Uiso calc U R 1
H H35C 0.7618 0.2634 1.0792 0.054 Uiso calc U R 1
C C36 0.6152(3) 0.21520(13) 0.9515(4) 0.0258(9) Uani d . . 1
H H36A 0.5922 0.2295 1.0344 0.039 Uiso calc U R 1
H H36B 0.6323 0.1853 0.9717 0.039 Uiso calc U R 1
H H36C 0.5602 0.2161 0.8838 0.039 Uiso calc U R 1
C C37 0.5612(3) 0.35253(15) 0.3719(4) 0.0275(10) Uani d . . 1
C C38 0.5871(4) 0.36544(19) 0.2275(4) 0.0519(15) Uani d . . 1
H H38A 0.6019 0.3962 0.2244 0.078 Uiso calc U R 1
H H38B 0.5287 0.3591 0.1684 0.078 Uiso calc U R 1
H H38C 0.6474 0.3494 0.1968 0.078 Uiso calc U R 1
C C39 0.4696(4) 0.37922(16) 0.4218(5) 0.0396(12) Uani d . . 1
H H39A 0.4542 0.3717 0.5159 0.059 Uiso calc U R 1
H H39B 0.4095 0.3732 0.3652 0.059 Uiso calc U R 1
H H39C 0.4866 0.4097 0.4162 0.059 Uiso calc U R 1
C C40 0.5490(3) 0.30349(15) 0.3972(4) 0.0291(10) Uani d . . 1
C C41 0.6203(4) 0.27656(19) 0.3103(5) 0.0546(15) Uani d . . 1
H H41A 0.6907 0.2873 0.3187 0.082 Uiso calc U R 1
H H41B 0.5985 0.2783 0.2155 0.082 Uiso calc U R 1
H H41C 0.6177 0.2467 0.3405 0.082 Uiso calc U R 1
C C42 0.4392(3) 0.28645(16) 0.3881(5) 0.0420(12) Uani d . . 1
H H42A 0.4392 0.2555 0.4044 0.063 Uiso calc U R 1
H H42B 0.4115 0.2923 0.2978 0.063 Uiso calc U R 1
H H42C 0.3965 0.3006 0.4563 0.063 Uiso calc U R 1
N N1 0.7238(2) 0.33085(9) 0.6654(3) 0.0170(7) Uani d . . 1
O O1 1.0206(2) 0.40825(9) 0.6545(3) 0.0280(7) Uani d . . 1
O O2 0.9072(2) 0.45256(9) 0.5560(3) 0.0279(7) Uani d . . 1
O O3 0.8467(2) 0.45044(9) 0.8659(3) 0.0292(7) Uani d . . 1
O O4 0.7219(2) 0.47932(9) 0.7371(3) 0.0274(7) Uani d . . 1
O O5 0.7881(2) 0.25634(9) 0.6911(3) 0.0314(7) Uani d . . 1
O O6 0.6760(2) 0.28036(9) 0.8493(3) 0.0311(7) Uani d . . 1
O O7 0.6481(2) 0.36363(9) 0.4583(2) 0.0255(6) Uani d . . 1
O O8 0.5850(2) 0.29915(9) 0.5355(3) 0.0268(6) Uani d . . 1

loop_
_atom_site_aniso_label
_atom_site_aniso_U_11
_atom_site_aniso_U_22
_atom_site_aniso_U_33
_atom_site_aniso_U_12
_atom_site_aniso_U_13
_atom_site_aniso_U_23
B1 0.021(2) 0.020(2) 0.0126(19) -0.0037(17) -0.0040(16) -0.0004(17)
B2 0.024(2) 0.020(2) 0.015(2) -0.0009(18) 0.0018(17) 0.0000(18)
C1 0.0157(19) 0.027(2) 0.0212(19) 0.0046(16) -0.0021(15) -0.0031(16)
C2 0.021(2) 0.024(2) 0.0194(19) 0.0040(17) -0.0041(15) -0.0035(16)
C3 0.021(2) 0.0154(19) 0.0166(18) -0.0015(15) 0.0007(15) -0.0073(15)
C4 0.029(2) 0.017(2) 0.0208(19) -0.0033(17) 0.0030(17) -0.0019(16)
C5 0.034(2) 0.021(2) 0.026(2) -0.0093(18) 0.0094(18) -0.0081(18)
C6 0.019(2) 0.032(3) 0.039(3) -0.0071(18) 0.0086(18) -0.015(2)
C7 0.022(2) 0.030(2) 0.028(2) 0.0019(18) -0.0023(17) -0.0097(18)
C8 0.0189(19) 0.018(2) 0.0210(19) -0.0004(15) 0.0010(15) -0.0068(16)
C9 0.023(2) 0.023(2) 0.0186(18) 0.0068(16) 0.0008(16) 0.0003(16)
C10 0.025(2) 0.021(2) 0.0173(19) 0.0015(16) -0.0006(15) -0.0016(16)
C11 0.027(2) 0.020(2) 0.0203(19) 0.0007(17) 0.0020(16) 0.0023(16)
C12 0.0166(19) 0.018(2) 0.0183(18) 0.0019(15) -0.0009(14) 0.0026(15)
C13 0.021(2) 0.021(2) 0.0168(18) -0.0006(16) 0.0025(15) 0.0029(15)
C14 0.037(3) 0.026(3) 0.081(4) -0.013(2) -0.012(3) 0.021(3)
C15 0.0152(18) 0.0159(19) 0.0169(17) -0.0006(15) -0.0025(14) 0.0021(15)
C16 0.023(2) 0.019(2) 0.0179(19) -0.0021(16) -0.0023(15) 0.0004(15)
C17 0.021(2) 0.0163(19) 0.0151(17) 0.0019(15) 0.0008(15) 0.0008(15)
C18 0.026(2) 0.020(2) 0.0158(18) -0.0013(17) 0.0045(16) 0.0036(16)
C19 0.061(3) 0.016(2) 0.054(3) -0.002(2) -0.002(2) 0.006(2)
C20 0.027(2) 0.021(2) 0.0193(19) 0.0000(17) 0.0025(16) 0.0035(16)
C21 0.024(2) 0.019(2) 0.0192(18) -0.0034(16) 0.0048(16) 0.0047(16)
C22 0.030(2) 0.026(2) 0.0208(19) -0.0018(18) -0.0032(17) -0.0011(17)
C23 0.035(2) 0.022(2) 0.021(2) 0.0014(18) 0.0014(18) -0.0068(17)
C24 0.024(2) 0.025(2) 0.023(2) -0.0008(17) 0.0057(16) 0.0028(17)
C25 0.036(3) 0.035(3) 0.030(2) 0.007(2) 0.0090(19) -0.001(2)
C26 0.029(3) 0.049(3) 0.034(2) 0.017(2) 0.009(2) 0.006(2)
C27 0.024(2) 0.073(4) 0.027(2) 0.009(2) 0.0012(19) 0.001(2)
C28 0.020(2) 0.057(3) 0.025(2) 0.003(2) 0.0037(17) -0.005(2)
C29 0.0161(19) 0.029(2) 0.0190(18) -0.0024(16) 0.0052(15) 0.0003(17)
C30 0.022(2) 0.023(2) 0.0182(18) -0.0027(16) 0.0069(15) -0.0031(16)
C31 0.046(3) 0.022(2) 0.030(2) 0.004(2) 0.009(2) 0.0063(19)
C32 0.087(4) 0.032(3) 0.033(3) -0.023(3) -0.006(3) -0.007(2)
C33 0.054(3) 0.027(3) 0.039(3) 0.015(2) 0.012(2) 0.009(2)
C34 0.039(3) 0.019(2) 0.036(2) 0.0010(19) 0.0023(19) 0.0053(19)
C35 0.048(3) 0.033(3) 0.027(2) -0.006(2) -0.010(2) 0.002(2)
C36 0.026(2) 0.019(2) 0.032(2) -0.0005(17) 0.0038(17) 0.0054(17)
C37 0.024(2) 0.040(3) 0.018(2) -0.0087(19) -0.0104(16) 0.0071(18)
C38 0.043(3) 0.088(4) 0.024(2) -0.018(3) -0.011(2) 0.019(3)
C39 0.036(3) 0.038(3) 0.045(3) 0.002(2) -0.016(2) -0.001(2)
C40 0.035(3) 0.032(2) 0.020(2) -0.003(2) -0.0100(17) -0.0018(18)
C41 0.067(4) 0.061(4) 0.036(3) 0.015(3) -0.013(3) -0.024(3)
C42 0.042(3) 0.043(3) 0.041(3) -0.017(2) -0.018(2) 0.001(2)
N1 0.0195(16) 0.0144(16) 0.0173(15) -0.0035(13) -0.0024(12) 0.0034(13)
O1 0.0213(15) 0.0310(17) 0.0316(15) -0.0008(12) -0.0045(12) 0.0058(13)
O2 0.0231(15) 0.0200(15) 0.0406(16) -0.0039(12) -0.0035(12) 0.0121(13)
O3 0.0343(17) 0.0256(16) 0.0278(15) -0.0045(13) -0.0100(13) -0.0014(12)
O4 0.0356(17) 0.0176(15) 0.0291(15) 0.0004(12) 0.0012(13) 0.0056(12)
O5 0.0382(18) 0.0233(16) 0.0326(16) 0.0050(14) 0.0136(13) 0.0112(13)
O6 0.0399(18) 0.0166(15) 0.0368(16) 0.0052(13) 0.0172(14) 0.0078(13)
O7 0.0226(15) 0.0314(17) 0.0224(13) -0.0098(13) -0.0094(11) 0.0098(12)
O8 0.0321(16) 0.0252(16) 0.0232(14) -0.0079(13) -0.0097(12) 0.0044(12)

loop_
_atom_type_symbol
_atom_type_description
_atom_type_scat_dispersion_real
_atom_type_scat_dispersion_imag
_atom_type_scat_source
C C 0.0033 0.0016 'International Tables Vol C Tables 4.2.6.8 and 6.1.1.4'
H H 0.0000 0.0000 'International Tables Vol C Tables 4.2.6.8 and 6.1.1.4'
B B 0.0013 0.0007 'International Tables Vol C Tables 4.2.6.8 and 6.1.1.4'
O O 0.0106 0.0060 'International Tables Vol C Tables 4.2.6.8 and 6.1.1.4'
N N 0.0061 0.0033 'International Tables Vol C Tables 4.2.6.8 and 6.1.1.4'

loop_
_geom_angle_atom_site_label_1
_geom_angle_atom_site_label_2
_geom_angle_atom_site_label_3
_geom_angle
O5 B1 O6 113.5(3)
O5 B1 N1 123.4(3)
O6 B1 N1 123.2(4)
O7 B2 O8 112.9(3)
O7 B2 N1 126.7(4)
O8 B2 N1 120.4(3)
C2 C1 C10 121.2(4)
C1 C2 C3 120.9(3)
C8 C3 C2 118.9(3)
C8 C3 C4 118.4(3)
C2 C3 C4 122.7(3)
C5 C4 C3 120.8(4)
C4 C5 C6 120.3(4)
C7 C6 C5 120.0(4)
C6 C7 C8 121.3(4)
C3 C8 C9 118.5(3)
C3 C8 C7 119.2(3)
C9 C8 C7 122.3(4)
C10 C9 C8 121.9(3)
C9 C10 C1 118.5(3)
C9 C10 C11 121.4(3)
C1 C10 C11 120.0(3)
C10 C11 C12 111.2(3)
C13 C12 C11 107.9(3)
C13 C12 C15 114.2(3)
C11 C12 C15 113.6(3)
O1 C13 O2 123.4(4)
O1 C13 C12 125.9(4)
O2 C13 C12 110.6(3)
N1 C15 C16 109.1(3)
N1 C15 C12 107.8(3)
C16 C15 C12 111.1(3)
N1 C15 C17 105.8(3)
C16 C15 C17 112.9(3)
C12 C15 C17 109.9(3)
C18 C17 C20 105.5(3)
C18 C17 C15 117.0(3)
C20 C17 C15 113.3(3)
O3 C18 O4 123.9(4)
O3 C18 C17 126.0(4)
O4 C18 C17 109.8(3)
C21 C20 C17 111.2(3)
C30 C21 C22 118.3(4)
C30 C21 C20 120.0(3)
C22 C21 C20 121.6(3)
C23 C22 C21 120.8(4)
C22 C23 C24 121.7(4)
C25 C24 C29 119.3(4)
C25 C24 C23 123.0(4)
C29 C24 C23 117.7(4)
C26 C25 C24 121.0(4)
C25 C26 C27 119.9(4)
C28 C27 C26 120.6(4)
C27 C28 C29 120.8(4)
C30 C29 C28 122.5(4)
C30 C29 C24 119.2(4)
C28 C29 C24 118.3(4)
C21 C30 C29 122.4(4)
O5 C31 C33 108.7(4)
O5 C31 C34 102.1(3)
C33 C31 C34 117.3(4)
O5 C31 C32 106.2(3)
C33 C31 C32 110.8(4)
C34 C31 C32 110.8(4)
O6 C34 C36 107.2(3)
O6 C34 C35 107.2(3)
C36 C34 C35 111.6(3)
O6 C34 C31 102.8(3)
C36 C34 C31 116.2(4)
C35 C34 C31 110.9(4)
O7 C37 C38 108.3(3)
O7 C37 C39 106.6(3)
C38 C37 C39 109.3(4)
O7 C37 C40 102.6(3)
C38 C37 C40 115.7(4)
C39 C37 C40 113.7(4)
O8 C40 C41 106.5(3)
O8 C40 C42 109.0(3)
C41 C40 C42 110.2(4)
O8 C40 C37 102.1(3)
C41 C40 C37 113.0(4)
C42 C40 C37 115.3(4)
B2 N1 B1 114.9(3)
B2 N1 C15 124.9(3)
B1 N1 C15 120.0(3)
C13 O2 C14 115.9(3)
C18 O4 C19 116.3(3)
B1 O5 C31 107.8(3)
B1 O6 C34 107.5(3)
B2 O7 C37 106.7(3)
B2 O8 C40 106.1(3)

loop_
_geom_bond_atom_site_label_1
_geom_bond_atom_site_label_2
_geom_bond_distance
B1 O5 1.355(5)
B1 O6 1.357(5)
B1 N1 1.469(5)
B2 O7 1.378(5)
B2 O8 1.389(5)
B2 N1 1.410(5)
C1 C2 1.356(5)
C1 C10 1.422(5)
C2 C3 1.421(5)
C3 C8 1.414(5)
C3 C4 1.427(5)
C4 C5 1.365(5)
C5 C6 1.426(6)
C6 C7 1.349(6)
C7 C8 1.422(5)
C8 C9 1.422(5)
C9 C10 1.371(5)
C10 C11 1.515(5)
C11 C12 1.535(5)
C12 C13 1.517(5)
C12 C15 1.570(5)
C13 O1 1.211(4)
C13 O2 1.340(4)
C14 O2 1.456(5)
C15 N1 1.503(4)
C15 C16 1.520(5)
C15 C17 1.573(5)
C17 C18 1.521(5)
C17 C20 1.549(5)
C18 O3 1.206(4)
C18 O4 1.347(5)
C19 O4 1.453(5)
C20 C21 1.519(5)
C21 C30 1.372(5)
C21 C22 1.424(5)
C22 C23 1.369(5)
C23 C24 1.422(6)
C24 C25 1.413(6)
C24 C29 1.423(5)
C25 C26 1.372(6)
C26 C27 1.402(7)
C27 C28 1.375(6)
C28 C29 1.420(5)
C29 C30 1.415(5)
C31 O5 1.471(5)
C31 C33 1.498(6)
C31 C34 1.549(6)
C31 C32 1.563(6)
C34 O6 1.474(5)
C34 C36 1.515(6)
C34 C35 1.546(6)
C37 O7 1.460(4)
C37 C38 1.520(6)
C37 C39 1.537(6)
C37 C40 1.560(6)
C40 O8 1.451(5)
C40 C41 1.520(6)
C40 C42 1.529(6)
